data_7031456
loop_
_publ_author_name
'Hejda, Martin'
'Ly\<cka, Anton\'in'
'Jambor, Roman'
'R\%u\<zi\<cka, Ale\<s'
'Dost\'al, Libor'

_publ_section_title
;
 From C,N- and N,N-chelated chloroboranes to substituted
 1H-2,1-benzazaboroles and 1H-pyrrolo[1,2-c][1,3,2]diazaborolidines: a
 straightforward route to five-membered rings containing the B-N or N-B-N
 moiety.
;
_journal_issue 33
_journal_name_full 'Dalton transactions (Cambridge, England : 2003)'
_journal_page_first 12678
_journal_page_last 12688
_journal_paper_doi 10.1039/c4dt01445f
_journal_volume 43
_journal_year 2014
_chemical_formula_moiety 'C21 H28 B N'
_chemical_formula_sum 'C21 H28 B N'
_chemical_formula_weight 305.25
_chemical_name_systematic
; 
 ? 
;
_space_group_IT_number 14
_symmetry_cell_setting monoclinic
_symmetry_space_group_name_Hall '-P 2ybc'
_symmetry_space_group_name_H-M 'P 1 21/c 1'
_atom_sites_solution_hydrogens geom
_atom_sites_solution_primary direct
_atom_sites_solution_secondary difmap
_audit_creation_method SHELXL-97
_cell_angle_alpha 90
_cell_angle_beta 107.667(6)
_cell_angle_gamma 90
_cell_formula_units_Z 4
_cell_length_a 13.5601(10)
_cell_length_b 11.2810(9)
_cell_length_c 12.2599(7)
_cell_measurement_reflns_used 26662
_cell_measurement_temperature 150(1)
_cell_measurement_theta_max 27.5
_cell_measurement_theta_min 1
_cell_volume 1787.0(2)
_computing_cell_refinement 'COLLECT and DENZO'
_computing_data_collection 'COLLECT (Hooft, 1998) and DENZO (Otwinowski & Minor, 1997)'
_computing_data_reduction 'COLLECT and DENZO'
_computing_molecular_graphics 'PLATON (Spek, 2003)'
_computing_publication_material 'SHELXL-97 (Sheldrick, 2008)'
_computing_structure_refinement 'SHELXL-97 (Sheldrick, 1997)'
_computing_structure_solution 'SIR92 (Altomare et al., 1994)'
_diffrn_ambient_temperature 150(1)
_diffrn_detector_area_resol_mean 9.091
_diffrn_measured_fraction_theta_full 0.992
_diffrn_measured_fraction_theta_max 0.992
_diffrn_measurement_device_type 'Bruker Nonius KappaCCD area detector'
_diffrn_measurement_method '\f and \w scans to fill the Ewald sphere'
_diffrn_radiation_monochromator graphite
_diffrn_radiation_source 'fine-focus sealed tube'
_diffrn_radiation_type MoK\a
_diffrn_radiation_wavelength 0.71073
_diffrn_reflns_av_R_equivalents 0.0544
_diffrn_reflns_av_sigmaI/netI 0.0305
_diffrn_reflns_limit_h_max 17
_diffrn_reflns_limit_h_min -17
_diffrn_reflns_limit_k_max 14
_diffrn_reflns_limit_k_min -14
_diffrn_reflns_limit_l_max 15
_diffrn_reflns_limit_l_min -15
_diffrn_reflns_number 26459
_diffrn_reflns_theta_full 27.49
_diffrn_reflns_theta_max 27.49
_diffrn_reflns_theta_min 1.58
_diffrn_standards_number 0
_exptl_absorpt_coefficient_mu 0.064
_exptl_absorpt_correction_T_max 0.992
_exptl_absorpt_correction_T_min 0.983
_exptl_absorpt_correction_type integration
_exptl_absorpt_process_details
;
Gaussian integration (Coppens, 1970)
;
_exptl_crystal_colour colourless
_exptl_crystal_density_diffrn 1.135
_exptl_crystal_density_method 'not measured'
_exptl_crystal_description block
_exptl_crystal_F_000 664
_exptl_crystal_size_max 0.43
_exptl_crystal_size_mid 0.33
_exptl_crystal_size_min 0.24
_refine_diff_density_max 0.306
_refine_diff_density_min -0.249
_refine_diff_density_rms 0.046
_refine_ls_extinction_method none
_refine_ls_goodness_of_fit_ref 1.099
_refine_ls_hydrogen_treatment constr
_refine_ls_matrix_type full
_refine_ls_number_parameters 208
_refine_ls_number_reflns 4067
_refine_ls_number_restraints 0
_refine_ls_restrained_S_all 1.099
_refine_ls_R_factor_all 0.0725
_refine_ls_R_factor_gt 0.0494
_refine_ls_shift/su_max 0.000
_refine_ls_shift/su_mean 0.000
_refine_ls_structure_factor_coef Fsqd
_refine_ls_weighting_details 'calc w=1/[\s^2^(Fo^2^)+(0.0413P)^2^+0.8990P] where P=(Fo^2^+2Fc^2^)/3'
_refine_ls_weighting_scheme calc
_refine_ls_wR_factor_gt 0.1041
_refine_ls_wR_factor_ref 0.1186
_reflns_number_gt 3159
_reflns_number_total 4067
_reflns_threshold_expression >2sigma(I)
_cod_data_source_file c4dt01445f2.cif
_cod_data_source_block shelxl
_cod_depositor_comments 'Adding full bibliography for 7031456--7031465.cif.'
_cod_original_sg_symbol_H-M 'P 21/c'
_cod_database_code 7031456

loop_
_symmetry_equiv_pos_as_xyz
'x, y, z'
'-x, y+1/2, -z+1/2'
'-x, -y, -z'
'x, -y-1/2, z-1/2'

loop_
_atom_site_label
_atom_site_type_symbol
_atom_site_fract_x
_atom_site_fract_y
_atom_site_fract_z
_atom_site_U_iso_or_equiv
_atom_site_adp_type
_atom_site_occupancy
_atom_site_symmetry_multiplicity
_atom_site_calc_flag
_atom_site_refinement_flags
N1 N 0.25461(9) 0.34927(10) 0.07791(10) 0.0186(3) Uani 1 1 d .
C1 C 0.23897(11) 0.14131(13) 0.10422(12) 0.0192(3) Uani 1 1 d .
C17 C 0.11445(11) 0.35678(13) 0.26870(12) 0.0223(3) Uani 1 1 d .
H17 H 0.1746 0.4006 0.2993 0.027 Uiso 1 1 d R
C16 C 0.10476(11) 0.28605(12) 0.17245(12) 0.0195(3) Uani 1 1 d .
C2 C 0.31910(11) 0.15922(13) 0.05619(11) 0.0186(3) Uani 1 1 d .
C12 C 0.21271(11) 0.46494(12) 0.02054(12) 0.0210(3) Uani 1 1 d .
C18 C 0.03606(12) 0.36320(14) 0.32015(13) 0.0262(3) Uani 1 1 d .
H18 H 0.0441 0.4114 0.3838 0.031 Uiso 1 1 d R
C21 C 0.01294(11) 0.22036(13) 0.13094(13) 0.0225(3) Uani 1 1 d .
H21 H 0.0043 0.1715 0.0677 0.027 Uiso 1 1 d R
C20 C -0.06522(12) 0.22640(14) 0.18215(14) 0.0258(3) Uani 1 1 d .
H20 H -0.1254 0.1822 0.1529 0.031 Uiso 1 1 d R
C6 C 0.20481(11) 0.02672(13) 0.11464(13) 0.0231(3) Uani 1 1 d .
H6 H 0.1541 0.0138 0.1501 0.028 Uiso 1 1 d R
C9 C 0.43992(12) 0.26915(15) 0.27602(13) 0.0275(3) Uani 1 1 d .
H9A H 0.5027 0.2858 0.3361 0.033 Uiso 1 1 d R
H9B H 0.4278 0.1852 0.2716 0.033 Uiso 1 1 d R
H9C H 0.3830 0.3086 0.2919 0.033 Uiso 1 1 d R
C19 C -0.05363(12) 0.29820(14) 0.27675(13) 0.0264(3) Uani 1 1 d .
H19 H -0.1060 0.3028 0.3110 0.032 Uiso 1 1 d R
B1 B 0.19653(12) 0.26676(15) 0.12079(13) 0.0192(3) Uani 1 1 d .
C4 C 0.32372(12) -0.04869(14) 0.02011(13) 0.0255(3) Uani 1 1 d .
H4 H 0.3498 -0.1124 -0.0107 0.031 Uiso 1 1 d R
C5 C 0.24718(12) -0.06825(14) 0.07192(13) 0.0261(3) Uani 1 1 d .
H5 H 0.2241 -0.1449 0.0778 0.031 Uiso 1 1 d R
C14 C 0.20520(14) 0.55803(14) 0.10816(15) 0.0315(4) Uani 1 1 d .
H14A H 0.1581 0.5313 0.1476 0.038 Uiso 1 1 d R
H14B H 0.1805 0.6312 0.0695 0.038 Uiso 1 1 d R
H14C H 0.2723 0.5702 0.1623 0.038 Uiso 1 1 d R
C3 C 0.36194(11) 0.06464(13) 0.01362(12) 0.0221(3) Uani 1 1 d .
H3 H 0.4151 0.0769 -0.0185 0.027 Uiso 1 1 d R
C7 C 0.34739(10) 0.28980(12) 0.06088(12) 0.0184(3) Uani 1 1 d .
H7 H 0.3564 0.3146 -0.0121 0.022 Uiso 1 1 d R
C8 C 0.45001(11) 0.31328(13) 0.16179(12) 0.0213(3) Uani 1 1 d .
C15 C 0.10411(12) 0.44100(14) -0.06148(14) 0.0280(3) Uani 1 1 d .
H15A H 0.1084 0.3845 -0.1184 0.034 Uiso 1 1 d R
H15B H 0.0751 0.5137 -0.0981 0.034 Uiso 1 1 d R
H15C H 0.0608 0.4100 -0.0192 0.034 Uiso 1 1 d R
C11 C 0.47802(12) 0.44474(14) 0.17426(14) 0.0301(4) Uani 1 1 d .
H11A H 0.4228 0.4885 0.1893 0.036 Uiso 1 1 d R
H11B H 0.4885 0.4731 0.1048 0.036 Uiso 1 1 d R
H11C H 0.5404 0.4553 0.2366 0.036 Uiso 1 1 d R
C10 C 0.54036(12) 0.24858(15) 0.13669(15) 0.0295(4) Uani 1 1 d .
H10A H 0.5435 0.2708 0.0623 0.035 Uiso 1 1 d R
H10B H 0.5301 0.1645 0.1389 0.035 Uiso 1 1 d R
H10C H 0.6040 0.2699 0.1934 0.035 Uiso 1 1 d R
C13 C 0.27623(13) 0.51529(15) -0.05306(15) 0.0321(4) Uani 1 1 d .
H13A H 0.3448 0.5339 -0.0051 0.038 Uiso 1 1 d R
H13B H 0.2435 0.5859 -0.0909 0.038 Uiso 1 1 d R
H13C H 0.2801 0.4576 -0.1092 0.038 Uiso 1 1 d R

loop_
_atom_site_aniso_label
_atom_site_aniso_U_11
_atom_site_aniso_U_22
_atom_site_aniso_U_33
_atom_site_aniso_U_23
_atom_site_aniso_U_13
_atom_site_aniso_U_12
N1 0.0183(6) 0.0166(6) 0.0216(6) 0.0016(5) 0.0074(5) 0.0030(5)
C1 0.0197(7) 0.0198(7) 0.0175(6) 0.0003(5) 0.0050(5) 0.0007(5)
C17 0.0223(7) 0.0209(7) 0.0227(7) 0.0006(6) 0.0054(6) 0.0000(6)
C16 0.0209(7) 0.0177(7) 0.0207(7) 0.0039(5) 0.0075(6) 0.0035(5)
C2 0.0187(7) 0.0202(7) 0.0156(6) 0.0013(5) 0.0031(5) 0.0014(5)
C12 0.0218(7) 0.0159(7) 0.0253(7) 0.0031(6) 0.0072(6) 0.0018(5)
C18 0.0357(9) 0.0243(8) 0.0206(7) 0.0004(6) 0.0116(6) 0.0063(7)
C21 0.0244(7) 0.0216(7) 0.0224(7) -0.0013(6) 0.0085(6) 0.0003(6)
C20 0.0212(7) 0.0255(8) 0.0309(8) 0.0032(6) 0.0081(6) -0.0001(6)
C6 0.0220(7) 0.0222(7) 0.0261(8) 0.0008(6) 0.0087(6) -0.0002(6)
C9 0.0270(8) 0.0326(9) 0.0211(7) -0.0009(6) 0.0046(6) -0.0019(7)
C19 0.0280(8) 0.0263(8) 0.0301(8) 0.0071(6) 0.0167(6) 0.0075(6)
B1 0.0186(8) 0.0201(8) 0.0180(7) -0.0003(6) 0.0044(6) 0.0004(6)
C4 0.0287(8) 0.0215(7) 0.0253(8) -0.0034(6) 0.0064(6) 0.0063(6)
C5 0.0292(8) 0.0177(7) 0.0301(8) -0.0002(6) 0.0070(6) -0.0013(6)
C14 0.0404(10) 0.0176(7) 0.0367(9) -0.0025(7) 0.0119(8) 0.0026(7)
C3 0.0222(7) 0.0245(8) 0.0207(7) -0.0003(6) 0.0079(6) 0.0038(6)
C7 0.0187(7) 0.0191(7) 0.0194(7) 0.0012(5) 0.0087(5) 0.0020(5)
C8 0.0177(7) 0.0226(7) 0.0234(7) -0.0008(6) 0.0058(6) 0.0012(6)
C15 0.0248(8) 0.0229(8) 0.0327(8) 0.0066(6) 0.0032(7) 0.0030(6)
C11 0.0241(8) 0.0273(8) 0.0343(9) -0.0016(7) 0.0017(7) -0.0038(7)
C10 0.0193(7) 0.0343(9) 0.0356(9) -0.0017(7) 0.0091(6) 0.0020(6)
C13 0.0294(9) 0.0299(9) 0.0391(9) 0.0157(7) 0.0137(7) 0.0048(7)

loop_
_atom_type_symbol
_atom_type_description
_atom_type_scat_dispersion_real
_atom_type_scat_dispersion_imag
_atom_type_scat_source
C C 0.0033 0.0016 'International Tables Vol C Tables 4.2.6.8 and 6.1.1.4'
H H 0.0000 0.0000 'International Tables Vol C Tables 4.2.6.8 and 6.1.1.4'
B B 0.0013 0.0007 'International Tables Vol C Tables 4.2.6.8 and 6.1.1.4'
N N 0.0061 0.0033 'International Tables Vol C Tables 4.2.6.8 and 6.1.1.4'

loop_
_exptl_crystal_face_index_h
_exptl_crystal_face_index_k
_exptl_crystal_face_index_l
_exptl_crystal_face_perp_dist
1 0 0 0.130
-1 0 0 0.175
0 -1 1 0.090
0 1 -1 0.119
0 -1 -1 0.145
0 1 1 0.046

loop_
_geom_angle_atom_site_label_1
_geom_angle_atom_site_label_2
_geom_angle_atom_site_label_3
_geom_angle
B1 N1 C7 110.02(11)
B1 N1 C12 124.54(11)
C7 N1 C12 122.45(11)
C6 C1 C2 119.69(13)
C6 C1 B1 133.04(13)
C2 C1 B1 106.71(12)
C18 C17 C16 121.54(14)
C18 C17 H17 119.1
C16 C17 H17 119.3
C17 C16 C21 116.93(13)
C17 C16 B1 122.40(13)
C21 C16 B1 120.23(13)
C3 C2 C1 120.91(13)
C3 C2 C7 128.98(13)
C1 C2 C7 110.10(12)
N1 C12 C14 111.27(12)
N1 C12 C13 113.29(12)
C14 C12 C13 109.18(13)
N1 C12 C15 107.69(11)
C14 C12 C15 109.05(13)
C13 C12 C15 106.16(12)
C19 C18 C17 120.11(14)
C19 C18 H18 119.9
C17 C18 H18 120.0
C20 C21 C16 121.66(14)
C20 C21 H21 119.1
C16 C21 H21 119.2
C19 C20 C21 119.98(14)
C19 C20 H20 120.0
C21 C20 H20 120.0
C5 C6 C1 119.58(14)
C5 C6 H6 120.2
C1 C6 H6 120.2
C8 C9 H9A 109.5
C8 C9 H9B 109.3
H9A C9 H9B 109.5
C8 C9 H9C 109.6
H9A C9 H9C 109.5
H9B C9 H9C 109.5
C18 C19 C20 119.77(14)
C18 C19 H19 120.1
C20 C19 H19 120.2
N1 B1 C1 106.14(12)
N1 B1 C16 130.84(13)
C1 B1 C16 123.00(13)
C5 C4 C3 121.02(14)
C5 C4 H4 119.5
C3 C4 H4 119.5
C4 C5 C6 120.08(14)
C4 C5 H5 120.0
C6 C5 H5 119.9
C12 C14 H14A 109.6
C12 C14 H14B 109.4
H14A C14 H14B 109.5
C12 C14 H14C 109.5
H14A C14 H14C 109.5
H14B C14 H14C 109.5
C2 C3 C4 118.60(14)
C2 C3 H3 120.7
C4 C3 H3 120.7
N1 C7 C2 103.11(11)
N1 C7 C8 113.21(11)
C2 C7 C8 110.18(11)
N1 C7 H7 110.0
C2 C7 H7 110.0
C8 C7 H7 110.1
C11 C8 C9 108.22(13)
C11 C8 C10 107.00(13)
C9 C8 C10 109.08(13)
C11 C8 C7 112.01(12)
C9 C8 C7 111.10(12)
C10 C8 C7 109.29(12)
C12 C15 H15A 109.6
C12 C15 H15B 109.4
H15A C15 H15B 109.5
C12 C15 H15C 109.5
H15A C15 H15C 109.5
H15B C15 H15C 109.5
C8 C11 H11A 109.5
C8 C11 H11B 109.5
H11A C11 H11B 109.5
C8 C11 H11C 109.5
H11A C11 H11C 109.5
H11B C11 H11C 109.5
C8 C10 H10A 109.6
C8 C10 H10B 109.5
H10A C10 H10B 109.5
C8 C10 H10C 109.4
H10A C10 H10C 109.5
H10B C10 H10C 109.5
C12 C13 H13A 109.5
C12 C13 H13B 109.4
H13A C13 H13B 109.5
C12 C13 H13C 109.5
H13A C13 H13C 109.5
H13B C13 H13C 109.5

loop_
_geom_bond_atom_site_label_1
_geom_bond_atom_site_label_2
_geom_bond_distance
N1 B1 1.419(2)
N1 C7 1.4953(17)
N1 C12 1.5092(18)
C1 C6 1.392(2)
C1 C2 1.3987(19)
C1 B1 1.564(2)
C17 C18 1.393(2)
C17 C16 1.397(2)
C17 H17 0.9299
C16 C21 1.405(2)
C16 B1 1.573(2)
C2 C3 1.390(2)
C2 C7 1.5189(19)
C12 C14 1.527(2)
C12 C13 1.533(2)
C12 C15 1.534(2)
C18 C19 1.381(2)
C18 H18 0.9301
C21 C20 1.388(2)
C21 H21 0.9299
C20 C19 1.384(2)
C20 H20 0.9300
C6 C5 1.391(2)
C6 H6 0.9300
C9 C8 1.531(2)
C9 H9A 0.9600
C9 H9B 0.9600
C9 H9C 0.9600
C19 H19 0.9299
C4 C5 1.389(2)
C4 C3 1.391(2)
C4 H4 0.9300
C5 H5 0.9301
C14 H14A 0.9599
C14 H14B 0.9600
C14 H14C 0.9600
C3 H3 0.9301
C7 C8 1.5786(19)
C7 H7 0.9800
C8 C11 1.527(2)
C8 C10 1.535(2)
C15 H15A 0.9600
C15 H15B 0.9600
C15 H15C 0.9600
C11 H11A 0.9601
C11 H11B 0.9600
C11 H11C 0.9601
C10 H10A 0.9600
C10 H10B 0.9600
C10 H10C 0.9601
C13 H13A 0.9600
C13 H13B 0.9599
C13 H13C 0.9600
